data_1542099
loop_
_publ_author_name
'Voronova, A.A.'
'Vainshtein, B.K.'

_publ_section_title
;
 An electron-diffraction study of the crystal structure of Pb C O3 Pb O
 (H2 O)2
;
_journal_name_full Kristallografiya
_journal_page_first 197
_journal_page_last 203
_journal_volume 9
_journal_year 1964
_chemical_formula_sum 'C H4 O6 Pb2'
_chemical_name_systematic 'Pb2 O (C O3) (H2 O)2'
_space_group_IT_number 160
_symmetry_space_group_name_Hall 'R 3 -2"'
_symmetry_space_group_name_H-M 'R 3 m :H'
_cell_angle_alpha 90
_cell_angle_beta 90
_cell_angle_gamma 120
_cell_formula_units_Z 3
_cell_length_a 5.23
_cell_length_b 5.23
_cell_length_c 23.81999
_cell_volume 564.255
_citation_journal_id_ASTM KRISAJ
_cod_data_source_file Voronova_KRISAJ_1964_1677.cif
_cod_data_source_block C1H4O6Pb2
_cod_original_cell_volume 564.2552
_cod_original_formula_sum 'C1 H4 O6 Pb2'
_cod_database_code 1542099

loop_
_symmetry_equiv_pos_as_xyz
x,y,z
-y,x-y,z
-x+y,-x,z
-y,-x,z
x,x-y,z
-x+y,y,z
x+2/3,y+1/3,z+1/3
-y+2/3,x-y+1/3,z+1/3
-x+y+2/3,-x+1/3,z+1/3
-y+2/3,-x+1/3,z+1/3
x+2/3,x-y+1/3,z+1/3
-x+y+2/3,y+1/3,z+1/3
x+1/3,y+2/3,z+2/3
-y+1/3,x-y+2/3,z+2/3
-x+y+1/3,-x+2/3,z+2/3
-y+1/3,-x+2/3,z+2/3
x+1/3,x-y+2/3,z+2/3
-x+y+1/3,y+2/3,z+2/3

loop_
_atom_site_label
_atom_site_type_symbol
_atom_site_fract_x
_atom_site_fract_y
_atom_site_fract_z
_atom_site_occupancy
_atom_site_U_iso_or_equiv
O4 O-2 0 0 -0.6 1 0.0
O3 O-2 0 0 -0.928 1 0.0
C1 C+4 0 0 -0.434 1 0.0
O1 O-2 0.15 -0.15 -0.434 1 0.0
Pb1 Pb+2 0 0 -0.216 1 0.0
O2 O-2 0 0 -0.307 1 0.0
Pb2 Pb+2 0 0 0.215 1 0.0
